data_7221559
loop_
_publ_author_name
'Meenatchi, V.'
'Meenakshisundaram, SP.'

_publ_section_title
;
 Synthesis, growth, spectral studies, first-order molecular
 hyperpolarizability and Hirshfeld surface analysis of
 isonicotinohydrazide single crystals
;
_journal_name_full 'RSC Adv.'
_journal_paper_doi 10.1039/C5RA08454G
_journal_year 2015
_chemical_formula_sum 'C19 H18 F N3 O3'
_chemical_formula_weight 355.36
_chemical_name_systematic
;
 ?
;
_space_group_crystal_system triclinic
_space_group_IT_number 2
_space_group_name_Hall '-P 1'
_space_group_name_H-M_alt 'P -1'
_symmetry_space_group_name_Hall '-P 1'
_symmetry_space_group_name_H-M 'P -1'
_atom_sites_solution_hydrogens mixed
_audit_creation_method SHELXL-2013
_cell_angle_alpha 75.1390(10)
_cell_angle_beta 74.865(2)
_cell_angle_gamma 88.181(2)
_cell_formula_units_Z 2
_cell_length_a 8.6739(4)
_cell_length_b 9.7386(4)
_cell_length_c 11.1516(5)
_cell_measurement_temperature 293(2)
_cell_volume 878.28(7)
_computing_structure_refinement 'SHELXL-2013 (Sheldrick, 2013)'
_diffrn_ambient_temperature 293(2)
_diffrn_measured_fraction_theta_full 0.976
_diffrn_measured_fraction_theta_max 0.999
_diffrn_radiation_type MoK\a
_diffrn_radiation_wavelength 0.71073
_diffrn_reflns_av_R_equivalents 0.0257
_diffrn_reflns_av_unetI/netI 0.0168
_diffrn_reflns_laue_measured_fraction_full 0.976
_diffrn_reflns_laue_measured_fraction_max 0.999
_diffrn_reflns_limit_h_max 10
_diffrn_reflns_limit_h_min -10
_diffrn_reflns_limit_k_max 11
_diffrn_reflns_limit_k_min -11
_diffrn_reflns_limit_l_max 13
_diffrn_reflns_limit_l_min -13
_diffrn_reflns_number 15680
_diffrn_reflns_point_group_measured_fraction_full 0.976
_diffrn_reflns_point_group_measured_fraction_max 0.999
_diffrn_reflns_theta_full 25.242
_diffrn_reflns_theta_max 25.000
_diffrn_reflns_theta_min 2.165
_exptl_absorpt_coefficient_mu 0.100
_exptl_crystal_density_diffrn 1.344
_exptl_crystal_F_000 372
_exptl_crystal_size_max 0.350
_exptl_crystal_size_mid 0.300
_exptl_crystal_size_min 0.300
_refine_diff_density_max 0.179
_refine_diff_density_min -0.131
_refine_diff_density_rms 0.030
_refine_ls_extinction_coef 0.021(3)
_refine_ls_extinction_expression Fc^*^=kFc[1+0.001xFc^2^\l^3^/sin(2\q)]^-1/4^
_refine_ls_extinction_method SHELXL
_refine_ls_goodness_of_fit_ref 1.058
_refine_ls_hydrogen_treatment mixed
_refine_ls_matrix_type full
_refine_ls_number_parameters 266
_refine_ls_number_reflns 3108
_refine_ls_number_restraints 7
_refine_ls_restrained_S_all 1.057
_refine_ls_R_factor_all 0.0470
_refine_ls_R_factor_gt 0.0384
_refine_ls_shift/su_max 0.001
_refine_ls_shift/su_mean 0.000
_refine_ls_structure_factor_coef Fsqd
_refine_ls_weighting_details 'w=1/[\s^2^(Fo^2^)+(0.0512P)^2^+0.2106P] where P=(Fo^2^+2Fc^2^)/3'
_refine_ls_weighting_scheme calc
_refine_ls_wR_factor_gt 0.1055
_refine_ls_wR_factor_ref 0.1124
_reflns_Friedel_coverage 0.000
_reflns_number_gt 2579
_reflns_number_total 3108
_reflns_threshold_expression 'I > 2\s(I)'
_cod_data_source_file c5ra08454g2.cif
_cod_data_source_block PFB
_cod_database_code 7221559
_shelx_space_group_comment
;
The symmetry employed for this shelxl refinement is uniquely defined
by the following loop, which should always be used as a source of
symmetry information in preference to the above space-group names.
They are only intended as comments.
;
_shelx_estimated_absorpt_t_min 0.966
_shelx_estimated_absorpt_t_max 0.971
_shelxl_version_number 2013-4

loop_
_space_group_symop_operation_xyz
'x, y, z'
'-x, -y, -z'

loop_
_atom_site_label
_atom_site_type_symbol
_atom_site_fract_x
_atom_site_fract_y
_atom_site_fract_z
_atom_site_U_iso_or_equiv
_atom_site_adp_type
_atom_site_occupancy
_atom_site_site_symmetry_order
_atom_site_calc_flag
_atom_site_refinement_flags_posn
_atom_site_refinement_flags_adp
_atom_site_refinement_flags_occupancy
_atom_site_disorder_assembly
_atom_site_disorder_group
C1' C -0.0304(2) 1.1647(2) 1.39740(16) 0.0610(5) Uani 0.369(3) 1 d . . P A 1
H1' H -0.0711 1.1713 1.4815 0.073 Uiso 0.369(3) 1 calc R U P A 1
C1 C -0.0304(2) 1.1647(2) 1.39740(16) 0.0610(5) Uani 0.631(3) 1 d . . P A 2
F1 F -0.0877(2) 1.1774(2) 1.51718(16) 0.0889(8) Uani 0.631(3) 1 d . . P A 2
C2 C 0.1288(2) 1.1876(2) 1.34243(16) 0.0581(5) Uani 1 1 d . . . . .
H2 H 0.1959 1.2102 1.3880 0.070 Uiso 1 1 calc R U . A 1
C3 C 0.18982(19) 1.17683(17) 1.21805(14) 0.0478(4) Uani 1 1 d . . . . .
H3 H 0.2989 1.1920 1.1796 0.057 Uiso 1 1 calc R U . . .
C4 C 0.08997(18) 1.14364(15) 1.15010(13) 0.0405(3) Uani 1 1 d . . . . .
C5 C -0.0721(2) 1.1218(2) 1.20874(16) 0.0572(4) Uani 1 1 d . . . . .
H5 H -0.1405 1.1000 1.1639 0.069 Uiso 1 1 calc R U . . .
C6 C -0.1329(2) 1.1323(2) 1.33350(18) 0.0675(5) Uani 1 1 d . . . . .
H6 H -0.2417 1.1176 1.3732 0.081 Uiso 1 1 calc R U . A 1
C7 C 0.15635(17) 1.13244(15) 1.01533(13) 0.0402(3) Uani 1 1 d . . . . .
C8 C 0.11385(18) 1.23759(15) 0.90774(14) 0.0421(3) Uani 1 1 d . . . . .
C9 C 0.0123(2) 1.34654(18) 0.92949(16) 0.0546(4) Uani 1 1 d . . . . .
H9 H -0.0295 1.3548 1.0130 0.065 Uiso 1 1 calc R U . . .
C10 C -0.0278(2) 1.44295(19) 0.82883(18) 0.0643(5) Uani 1 1 d . . . . .
H10 H -0.0958 1.5158 0.8445 0.077 Uiso 1 1 calc R U . A 1
C11 C 0.0328(2) 1.43113(19) 0.70622(17) 0.0604(5) Uani 0.631(3) 1 d D . P A 1
H11 H 0.0050 1.4958 0.6386 0.072 Uiso 0.631(3) 1 calc DR U P A 1
C11' C 0.0328(2) 1.43113(19) 0.70622(17) 0.0604(5) Uani 0.369(3) 1 d . . P A 2
F1' F -0.0096(4) 1.5137(3) 0.6064(3) 0.0837(13) Uani 0.369(3) 1 d . . P A 2
C12 C 0.1339(2) 1.32523(19) 0.68171(16) 0.0617(5) Uani 1 1 d . . . . .
H12 H 0.1749 1.3181 0.5978 0.074 Uiso 1 1 calc R U . A 1
C13 C 0.1748(2) 1.22921(17) 0.78164(15) 0.0530(4) Uani 1 1 d . . . . .
H13 H 0.2442 1.1577 0.7646 0.064 Uiso 1 1 calc R U . . .
C14 C 0.37323(17) 0.82208(15) 1.04803(13) 0.0385(3) Uani 1 1 d . . . . .
C15 C 0.40894(17) 0.70817(14) 1.15559(13) 0.0393(3) Uani 1 1 d . . . . .
C16 C 0.3520(2) 0.70150(17) 1.28435(14) 0.0509(4) Uani 1 1 d . . . . .
H16 H 0.2910 0.7738 1.3109 0.061 Uiso 1 1 calc R U . . .
C17 C 0.3867(2) 0.58637(18) 1.37331(16) 0.0597(5) Uani 1 1 d . . . . .
H17 H 0.3470 0.5834 1.4599 0.072 Uiso 1 1 calc R U . . .
C18 C 0.5309(3) 0.4889(2) 1.21821(19) 0.0734(6) Uani 1 1 d . . . . .
H18 H 0.5937 0.4163 1.1942 0.088 Uiso 1 1 calc R U . . .
C19 C 0.5029(2) 0.59971(17) 1.12316(16) 0.0593(5) Uani 1 1 d . . . . .
H19 H 0.5470 0.6017 1.0372 0.071 Uiso 1 1 calc R U . . .
N1 N 0.4730(2) 0.47974(15) 1.34307(14) 0.0660(4) Uani 1 1 d . . . . .
N2 N 0.29029(16) 0.93221(13) 1.08016(12) 0.0451(3) Uani 1 1 d . . . . .
N3 N 0.25062(15) 1.03528(12) 0.98351(11) 0.0439(3) Uani 1 1 d . . . . .
O1 O 0.41632(14) 0.81169(12) 0.93774(9) 0.0542(3) Uani 1 1 d . . . . .
O2 O 0.50840(18) 1.00477(14) 0.68892(13) 0.0707(4) Uani 1 1 d D . . . .
O3 O 0.44742(18) 0.18414(14) 1.46933(13) 0.0705(4) Uani 1 1 d D . . . .
H2A H 0.516(3) 0.935(2) 0.648(2) 0.115(10) Uiso 1 1 d D . . . .
H2B H 0.462(3) 0.965(3) 0.7724(16) 0.106(8) Uiso 1 1 d D . . . .
H3A H 0.468(3) 0.2787(17) 1.448(2) 0.116(9) Uiso 1 1 d D . . . .
H3B H 0.460(3) 0.147(2) 1.5483(17) 0.108(8) Uiso 1 1 d D . . . .
H2C H 0.260(2) 0.937(2) 1.1575(19) 0.066(6) Uiso 1 1 d . . . . .

loop_
_atom_site_aniso_label
_atom_site_aniso_U_11
_atom_site_aniso_U_22
_atom_site_aniso_U_33
_atom_site_aniso_U_23
_atom_site_aniso_U_13
_atom_site_aniso_U_12
C1' 0.0692(12) 0.0704(12) 0.0414(9) -0.0200(8) -0.0073(8) 0.0176(9)
C1 0.0692(12) 0.0704(12) 0.0414(9) -0.0200(8) -0.0073(8) 0.0176(9)
F1 0.0903(14) 0.1289(18) 0.0465(10) -0.0423(10) 0.0015(9) 0.0184(12)
C2 0.0601(11) 0.0758(12) 0.0496(9) -0.0274(8) -0.0244(8) 0.0189(9)
C3 0.0429(9) 0.0589(10) 0.0448(8) -0.0168(7) -0.0150(7) 0.0148(7)
C4 0.0466(9) 0.0367(7) 0.0388(7) -0.0100(6) -0.0128(6) 0.0107(6)
C5 0.0504(10) 0.0689(11) 0.0548(10) -0.0212(8) -0.0125(8) -0.0030(8)
C6 0.0494(10) 0.0877(14) 0.0590(11) -0.0233(10) 0.0017(9) -0.0017(9)
C7 0.0460(8) 0.0376(8) 0.0390(8) -0.0116(6) -0.0134(6) 0.0061(6)
C8 0.0495(9) 0.0373(8) 0.0424(8) -0.0109(6) -0.0169(7) 0.0058(6)
C9 0.0700(11) 0.0522(9) 0.0479(9) -0.0193(7) -0.0224(8) 0.0217(8)
C10 0.0794(13) 0.0546(10) 0.0673(12) -0.0189(9) -0.0336(10) 0.0306(9)
C11 0.0783(12) 0.0535(10) 0.0529(10) -0.0049(8) -0.0333(9) 0.0130(9)
C11' 0.0783(12) 0.0535(10) 0.0529(10) -0.0049(8) -0.0333(9) 0.0130(9)
F1' 0.119(3) 0.072(2) 0.065(2) -0.0025(15) -0.0485(18) 0.0311(18)
C12 0.0844(13) 0.0584(10) 0.0411(9) -0.0083(8) -0.0200(9) 0.0132(9)
C13 0.0679(11) 0.0464(9) 0.0431(8) -0.0109(7) -0.0139(8) 0.0164(8)
C14 0.0416(8) 0.0392(8) 0.0332(7) -0.0089(6) -0.0079(6) 0.0056(6)
C15 0.0447(8) 0.0354(7) 0.0374(7) -0.0078(6) -0.0117(6) 0.0017(6)
C16 0.0643(11) 0.0481(9) 0.0391(8) -0.0102(7) -0.0135(7) 0.0102(7)
C17 0.0845(13) 0.0534(10) 0.0399(8) -0.0046(7) -0.0214(8) 0.0037(9)
C18 0.1080(16) 0.0487(10) 0.0639(12) -0.0123(9) -0.0290(11) 0.0307(10)
C19 0.0846(13) 0.0463(9) 0.0449(9) -0.0120(7) -0.0148(8) 0.0193(8)
N1 0.0982(12) 0.0451(8) 0.0556(9) -0.0017(7) -0.0332(8) 0.0078(8)
N2 0.0619(8) 0.0408(7) 0.0316(7) -0.0087(5) -0.0126(6) 0.0160(6)
N3 0.0570(8) 0.0392(7) 0.0358(6) -0.0083(5) -0.0152(6) 0.0127(6)
O1 0.0702(8) 0.0549(7) 0.0342(6) -0.0114(5) -0.0108(5) 0.0226(5)
O2 0.0938(10) 0.0579(8) 0.0520(8) -0.0024(6) -0.0170(7) 0.0122(7)
O3 0.1024(11) 0.0496(8) 0.0608(8) -0.0072(6) -0.0316(8) 0.0129(7)

loop_
_atom_type_symbol
_atom_type_description
_atom_type_scat_dispersion_real
_atom_type_scat_dispersion_imag
_atom_type_scat_source
C C 0.0033 0.0016 'International Tables Vol C Tables 4.2.6.8 and 6.1.1.4'
H H 0.0000 0.0000 'International Tables Vol C Tables 4.2.6.8 and 6.1.1.4'
N N 0.0061 0.0033 'International Tables Vol C Tables 4.2.6.8 and 6.1.1.4'
O O 0.0106 0.0060 'International Tables Vol C Tables 4.2.6.8 and 6.1.1.4'
F F 0.0171 0.0103 'International Tables Vol C Tables 4.2.6.8 and 6.1.1.4'

loop_
_geom_angle_atom_site_label_1
_geom_angle_atom_site_label_2
_geom_angle_atom_site_label_3
_geom_angle
C2 C1' C6 122.24(16)
C2 C1' H1' 118.9
C6 C1' H1' 118.9
C1' C2 C3 119.05(16)
C1' C2 H2 120.5
C3 C2 H2 120.5
C2 C3 C4 120.50(15)
C2 C3 H3 119.8
C4 C3 H3 119.8
C3 C4 C5 118.98(14)
C3 C4 C7 120.35(13)
C5 C4 C7 120.66(13)
C6 C5 C4 120.43(16)
C6 C5 H5 119.8
C4 C5 H5 119.8
C1' C6 C5 118.80(17)
C1' C6 H6 120.6
C5 C6 H6 120.6
N3 C7 C8 115.76(12)
N3 C7 C4 124.40(12)
C8 C7 C4 119.84(12)
C9 C8 C13 117.99(14)
C9 C8 C7 121.32(13)
C13 C8 C7 120.69(13)
C10 C9 C8 120.85(15)
C10 C9 H9 119.6
C8 C9 H9 119.6
C11 C10 C9 119.79(16)
C11 C10 H10 120.1
C9 C10 H10 120.1
C10 C11 C12 120.68(15)
C10 C11 H11 119.7
C12 C11 H11 119.7
C11 C12 C13 119.77(16)
C11 C12 H12 120.1
C13 C12 H12 120.1
C12 C13 C8 120.91(15)
C12 C13 H13 119.5
C8 C13 H13 119.5
O1 C14 N2 122.67(13)
O1 C14 C15 120.38(12)
N2 C14 C15 116.94(12)
C16 C15 C19 117.28(14)
C16 C15 C14 125.21(13)
C19 C15 C14 117.49(13)
C15 C16 C17 119.10(15)
C15 C16 H16 120.5
C17 C16 H16 120.5
N1 C17 C16 123.99(16)
N1 C17 H17 118.0
C16 C17 H17 118.0
N1 C18 C19 123.48(17)
N1 C18 H18 118.3
C19 C18 H18 118.3
C18 C19 C15 119.64(16)
C18 C19 H19 120.2
C15 C19 H19 120.2
C17 N1 C18 116.46(14)
C14 N2 N3 117.92(12)
C14 N2 H2C 121.1(13)
N3 N2 H2C 120.9(13)
C7 N3 N2 118.19(12)
H2A O2 H2B 106.8(19)
H3A O3 H3B 108.5(19)

loop_
_geom_bond_atom_site_label_1
_geom_bond_atom_site_label_2
_geom_bond_distance
C1' C2 1.357(3)
C1' C6 1.364(3)
C1' H1' 0.9300
C2 C3 1.379(2)
C2 H2 0.9300
C3 C4 1.384(2)
C3 H3 0.9300
C4 C5 1.385(2)
C4 C7 1.4934(19)
C5 C6 1.382(2)
C5 H5 0.9300
C6 H6 0.9300
C7 N3 1.2891(18)
C7 C8 1.4835(19)
C8 C9 1.386(2)
C8 C13 1.390(2)
C9 C10 1.380(2)
C9 H9 0.9300
C10 C11 1.364(2)
C10 H10 0.9300
C11 C12 1.367(3)
C11 H11 0.9300
C12 C13 1.376(2)
C12 H12 0.9300
C13 H13 0.9300
C14 O1 1.2182(16)
C14 N2 1.3453(18)
C14 C15 1.5016(19)
C15 C16 1.376(2)
C15 C19 1.378(2)
C16 C17 1.377(2)
C16 H16 0.9300
C17 N1 1.323(2)
C17 H17 0.9300
C18 N1 1.331(2)
C18 C19 1.370(2)
C18 H18 0.9300
C19 H19 0.9300
N2 N3 1.3800(17)
N2 H2C 0.85(2)
O2 H2A 0.904(16)
O2 H2B 0.900(16)
O3 H3A 0.902(16)
O3 H3B 0.897(16)

loop_
_geom_hbond_atom_site_label_D
_geom_hbond_atom_site_label_H
_geom_hbond_atom_site_label_A
_geom_hbond_distance_DH
_geom_hbond_distance_HA
_geom_hbond_distance_DA
_geom_hbond_angle_DHA
_geom_hbond_site_symmetry_A
C2 H2 O3 0.93 2.55 3.413(2) 153.7 1_565
C16 H16 F1 0.93 2.38 3.173(2) 143.1 2_578
O2 H2A O3 0.904(16) 1.921(16) 2.813(2) 169(2) 2_667
O2 H2B O1 0.900(16) 2.005(19) 2.8521(17) 156(2) .
O3 H3A N1 0.902(16) 2.003(17) 2.8491(19) 156(2) .
O3 H3B O2 0.897(16) 1.933(17) 2.7841(18) 158(2) 1_546

loop_
_geom_torsion_atom_site_label_1
_geom_torsion_atom_site_label_2
_geom_torsion_atom_site_label_3
_geom_torsion_atom_site_label_4
_geom_torsion
C6 C1' C2 C3 -0.5(3)
C1' C2 C3 C4 0.2(3)
C2 C3 C4 C5 0.2(2)
C2 C3 C4 C7 179.85(14)
C3 C4 C5 C6 -0.4(3)
C7 C4 C5 C6 180.00(16)
C2 C1' C6 C5 0.3(3)
C4 C5 C6 C1' 0.1(3)
C3 C4 C7 N3 67.1(2)
C5 C4 C7 N3 -113.21(18)
C3 C4 C7 C8 -113.05(16)
C5 C4 C7 C8 66.59(19)
N3 C7 C8 C9 179.42(15)
C4 C7 C8 C9 -0.4(2)
N3 C7 C8 C13 -0.4(2)
C4 C7 C8 C13 179.79(14)
C13 C8 C9 C10 0.5(3)
C7 C8 C9 C10 -179.35(16)
C8 C9 C10 C11 0.2(3)
C9 C10 C11 C12 -0.5(3)
C10 C11 C12 C13 0.2(3)
C11 C12 C13 C8 0.4(3)
C9 C8 C13 C12 -0.8(3)
C7 C8 C13 C12 179.05(16)
O1 C14 C15 C16 -172.85(15)
N2 C14 C15 C16 6.0(2)
O1 C14 C15 C19 5.4(2)
N2 C14 C15 C19 -175.76(15)
C19 C15 C16 C17 -2.1(2)
C14 C15 C16 C17 176.20(15)
C15 C16 C17 N1 0.2(3)
N1 C18 C19 C15 -0.7(3)
C16 C15 C19 C18 2.3(3)
C14 C15 C19 C18 -176.12(17)
C16 C17 N1 C18 1.4(3)
C19 C18 N1 C17 -1.2(3)
O1 C14 N2 N3 1.3(2)
C15 C14 N2 N3 -177.47(12)
C8 C7 N3 N2 -178.11(12)
C4 C7 N3 N2 1.7(2)
C14 N2 N3 C7 172.42(13)
